data_4311520
loop_
_publ_author_name
'Vincent J. Catalano'
'Mark A. Malwitz'
'Anthony O. Etogo'

_publ_section_title
;
 Pyridine Substituted N-Heterocyclic Carbene Ligands as Supports for
 Au(I)-Ag(I) Interactions: Formation of a Chiral Coordination Polymer
;
_journal_name_full 'Inorganic Chemistry'
_journal_page_first 5714
_journal_page_last 5724
_journal_paper_doi 10.1021/ic049604k
_journal_volume 43
_journal_year 2004
_chemical_formula_sum 'C30 H26 Ag Au B2 F8 N10'
_chemical_formula_weight 1005.06
_chemical_name_common 7.CH3CN(left_hand)
_chemical_name_systematic
; 
 ? 
;
_space_group_IT_number 170
_symmetry_cell_setting hexagonal
_symmetry_space_group_name_Hall 'P 65'
_symmetry_space_group_name_H-M 'P 65'
_atom_sites_solution_hydrogens geom
_atom_sites_solution_primary direct
_atom_sites_solution_secondary difmap
_audit_creation_method SHELXL-97
_cell_angle_alpha 90.00
_cell_angle_beta 90.00
_cell_angle_gamma 120.00
_cell_formula_units_Z 6
_cell_length_a 13.1850(3)
_cell_length_b 13.1850(3)
_cell_length_c 32.5591(12)
_cell_measurement_temperature 100(2)
_cell_volume 4901.9(2)
_computing_cell_refinement 'Bruker SMART'
_computing_data_collection 'Bruker SMART'
_computing_data_reduction 'Bruker SAINT'
_computing_molecular_graphics 'Bruker SHELXTL'
_computing_publication_material 'Bruker SHELXTL'
_computing_structure_refinement 'SHELXL-97 (Sheldrick, 1997)'
_computing_structure_solution 'SHELXS-97 (Sheldrick, 1990)'
_diffrn_ambient_temperature 100(2)
_diffrn_measured_fraction_theta_full 1.000
_diffrn_measured_fraction_theta_max 1.000
_diffrn_measurement_device_type 'CCD area detector'
_diffrn_measurement_method 'phi and omega scans'
_diffrn_radiation_monochromator graphite
_diffrn_radiation_source 'fine-focus sealed tube'
_diffrn_radiation_type MoK\a
_diffrn_radiation_wavelength 0.71073
_diffrn_reflns_av_R_equivalents 0.0564
_diffrn_reflns_av_sigmaI/netI 0.0494
_diffrn_reflns_limit_h_max 18
_diffrn_reflns_limit_h_min -18
_diffrn_reflns_limit_k_max 18
_diffrn_reflns_limit_k_min -18
_diffrn_reflns_limit_l_max 45
_diffrn_reflns_limit_l_min -45
_diffrn_reflns_number 65261
_diffrn_reflns_theta_full 30.00
_diffrn_reflns_theta_max 30.00
_diffrn_reflns_theta_min 1.78
_exptl_absorpt_coefficient_mu 5.171
_exptl_absorpt_correction_T_max 0.8860
_exptl_absorpt_correction_T_min 0.3061
_exptl_absorpt_correction_type SADABS
_exptl_crystal_colour colorless
_exptl_crystal_density_diffrn 2.043
_exptl_crystal_density_meas 0
_exptl_crystal_density_method 'not measured'
_exptl_crystal_description rod
_exptl_crystal_F_000 2904
_exptl_crystal_size_max 0.30
_exptl_crystal_size_mid 0.03
_exptl_crystal_size_min 0.02
_refine_diff_density_max 1.661
_refine_diff_density_min -0.670
_refine_diff_density_rms 0.116
_refine_ls_abs_structure_details 'Flack H D (1983), Acta Cryst. A39, 876-881'
_refine_ls_abs_structure_Flack -0.004(3)
_refine_ls_extinction_method none
_refine_ls_goodness_of_fit_ref 1.001
_refine_ls_hydrogen_treatment mixed
_refine_ls_matrix_type full
_refine_ls_number_parameters 456
_refine_ls_number_reflns 9516
_refine_ls_number_restraints 1
_refine_ls_restrained_S_all 1.001
_refine_ls_R_factor_all 0.0284
_refine_ls_R_factor_gt 0.0248
_refine_ls_shift/su_max 0.002
_refine_ls_shift/su_mean 0.000
_refine_ls_structure_factor_coef Fsqd
_refine_ls_weighting_details 'calc w=1/[\s^2^(Fo^2^)+(0.0125P)^2^+0.0000P] where P=(Fo^2^+2Fc^2^)/3'
_refine_ls_weighting_scheme calc
_refine_ls_wR_factor_gt 0.0503
_refine_ls_wR_factor_ref 0.0508
_reflns_number_gt 8720
_reflns_number_total 9516
_reflns_threshold_expression >2sigma(I)
_cod_data_source_file ic049604ksi20040323_054337_5.cif
_cod_data_source_block 406abs
_cod_depositor_comments
;
The following automatic conversions were performed:
'_symmetry_cell_setting' value 'Hexagonal' changed to 'hexagonal'
according to '/home/saulius/struct/CIF-dictionaries/cif_core.dic'
dictionary named 'cif_core.dic' version 2.4.1 from 2010-06-29.

Automatic conversion script
Id: cif_fix_enum 1527 2010-12-29 10:47:43Z saulius 
;
_cod_database_code 4311520

loop_
_symmetry_equiv_pos_as_xyz
'x, y, z'
'-y, x-y, z+2/3'
'-x+y, -x, z+1/3'
'-x, -y, z+1/2'
'y, -x+y, z+1/6'
'x-y, x, z+5/6'

loop_
_atom_site_label
_atom_site_type_symbol
_atom_site_fract_x
_atom_site_fract_y
_atom_site_fract_z
_atom_site_U_iso_or_equiv
_atom_site_adp_type
_atom_site_occupancy
_atom_site_symmetry_multiplicity
_atom_site_calc_flag
_atom_site_refinement_flags
_atom_site_disorder_assembly
_atom_site_disorder_group
Au1 Au 0.899252(13) 0.048507(13) 0.139799(5) 0.01231(3) Uani 1 1 d . . .
Ag1 Ag 0.85310(3) -0.01883(3) 0.056114(10) 0.01802(7) Uani 1 1 d . . .
N1 N 0.6611(3) -0.1592(3) 0.16472(10) 0.0185(7) Uani 1 1 d . . .
N2 N 0.7713(3) -0.2140(3) 0.13587(11) 0.0199(7) Uani 1 1 d . . .
C5 C 0.6362(4) 0.0119(4) 0.16061(13) 0.0221(9) Uani 1 1 d . . .
N4 N 0.9171(3) -0.1439(3) 0.08494(11) 0.0185(7) Uani 1 1 d . . .
N5 N 1.0456(3) 0.3060(3) 0.11644(10) 0.0146(7) Uani 1 1 d . . .
N6 N 0.9076(3) 0.1524(3) -0.02238(10) 0.0145(7) Uani 1 1 d . . .
N7 N 0.8645(3) 0.2140(3) 0.08218(10) 0.0179(7) Uani 1 1 d . . .
N8 N 1.0245(3) 0.1292(3) 0.02716(11) 0.0156(8) Uani 1 1 d . . .
N9 N 0.6612(3) -0.0862(3) 0.05324(12) 0.0246(8) Uani 1 1 d . . .
C1 C 0.7664(4) -0.1159(3) 0.14564(12) 0.0175(9) Uani 1 1 d . . .
C2 C 0.6051(4) -0.2803(4) 0.16778(14) 0.0289(11) Uani 1 1 d . . .
H2A H 0.5315 -0.3296 0.1804 0.035 Uiso 1 1 calc R . .
C3 C 0.6733(4) -0.3147(4) 0.14980(13) 0.0266(11) Uani 1 1 d . . .
H3A H 0.6580 -0.3929 0.1470 0.032 Uiso 1 1 calc R . .
N3 N 0.5523(3) -0.1299(3) 0.21507(11) 0.0248(8) Uani 1 1 d . . .
H5A H 0.5401 -0.1958 0.2263 0.030 Uiso 1 1 calc R . .
C4 C 0.6162(4) -0.0890(4) 0.18112(12) 0.0197(9) Uani 1 1 d . . .
C8 C 0.5078(4) -0.0691(4) 0.23156(14) 0.0287(11) Uani 1 1 d . . .
H8A H 0.4605 -0.0988 0.2555 0.034 Uiso 1 1 calc R . .
C7 C 0.5277(4) 0.0374(4) 0.21506(14) 0.0270(10) Uani 1 1 d . . .
H7A H 0.4987 0.0819 0.2284 0.032 Uiso 1 1 calc R . .
C6 C 0.5904(4) 0.0762(4) 0.17896(14) 0.0244(10) Uani 1 1 d . . .
H6A H 0.6025 0.1466 0.1666 0.029 Uiso 1 1 calc R . .
C9 C 0.8716(4) -0.2127(4) 0.11758(13) 0.0185(9) Uani 1 1 d . . .
C10 C 0.9131(4) -0.2818(4) 0.13459(14) 0.0248(10) Uani 1 1 d . . .
H10A H 0.8760 -0.3305 0.1577 0.030 Uiso 1 1 calc R . .
C11 C 1.0087(5) -0.2769(4) 0.11694(15) 0.0303(11) Uani 1 1 d . . .
H11A H 1.0399 -0.3227 0.1276 0.036 Uiso 1 1 calc R . .
C12 C 1.0609(4) -0.2045(4) 0.08319(15) 0.0275(11) Uani 1 1 d . . .
H12A H 1.1280 -0.1997 0.0705 0.033 Uiso 1 1 calc R . .
C13 C 1.0124(4) -0.1398(4) 0.06868(13) 0.0216(9) Uani 1 1 d . . .
H13A H 1.0486 -0.0896 0.0459 0.026 Uiso 1 1 calc R . .
C14 C 1.0400(3) 0.2096(3) 0.13342(12) 0.0121(8) Uani 1 1 d . . .
C15 C 0.7597(4) 0.1587(4) -0.05013(12) 0.0185(9) Uani 1 1 d . . .
H15A H 0.7083 0.1838 -0.0604 0.022 Uiso 1 1 calc R . .
C16 C 0.8652(4) 0.2272(4) -0.03288(12) 0.0177(9) Uani 1 1 d . . .
H16A H 0.9031 0.3094 -0.0287 0.021 Uiso 1 1 calc R . .
C17 C 0.9456(4) 0.3103(4) 0.10141(12) 0.0156(8) Uani 1 1 d . . .
C18 C 0.9382(4) 0.4094(4) 0.10737(14) 0.0239(10) Uani 1 1 d . . .
H18A H 0.9986 0.4758 0.1210 0.029 Uiso 1 1 calc R . .
C19 C 0.8390(4) 0.4091(4) 0.09266(15) 0.0278(10) Uani 1 1 d . . .
H19A H 0.8306 0.4761 0.0960 0.033 Uiso 1 1 calc R . .
C20 C 0.7529(4) 0.3105(4) 0.07320(14) 0.0227(10) Uani 1 1 d . . .
H20A H 0.6842 0.3082 0.0631 0.027 Uiso 1 1 calc R . .
C21 C 0.7688(4) 0.2159(4) 0.06880(13) 0.0223(9) Uani 1 1 d . . .
H21A H 0.7091 0.1480 0.0556 0.027 Uiso 1 1 calc R . .
C22 C 1.0209(4) 0.1891(4) -0.00550(13) 0.0156(8) Uani 1 1 d . . .
C23 C 1.1191(3) 0.2791(3) -0.02339(14) 0.0182(8) Uani 1 1 d . . .
H23A H 1.1124 0.3206 -0.0461 0.022 Uiso 1 1 calc R . .
C24 C 1.2276(4) 0.3081(4) -0.00784(14) 0.0250(10) Uani 1 1 d . . .
H24A H 1.2971 0.3700 -0.0195 0.030 Uiso 1 1 calc R . .
C25 C 1.2328(4) 0.2449(4) 0.02503(13) 0.0225(9) Uani 1 1 d . . .
H25A H 1.3064 0.2616 0.0359 0.027 Uiso 1 1 calc R . .
C26 C 1.1301(4) 0.1570(4) 0.04204(13) 0.0187(9) Uani 1 1 d . . .
H26A H 1.1346 0.1149 0.0650 0.022 Uiso 1 1 calc R . .
C27 C 0.4380(5) -0.1927(5) 0.0403(2) 0.0524(17) Uani 1 1 d . . .
H27A H 0.4242 -0.2020 0.0106 0.079 Uiso 1 1 calc R . .
H27B H 0.4047 -0.1468 0.0516 0.079 Uiso 1 1 calc R . .
H27C H 0.4007 -0.2700 0.0534 0.079 Uiso 1 1 calc R . .
C28 C 0.5642(4) -0.1321(4) 0.04834(15) 0.0299(11) Uani 1 1 d . . .
F1 F 0.4800(2) -0.5799(2) 0.17468(9) 0.0328(6) Uani 1 1 d . . .
B1 B 0.5699(4) -0.5986(4) 0.18786(16) 0.0210(10) Uani 1 1 d . . .
F2 F 0.5273(2) -0.7173(2) 0.19508(9) 0.0326(6) Uani 1 1 d . . .
F3 F 0.6561(3) -0.5598(3) 0.15764(9) 0.0352(7) Uani 1 1 d . . .
F4 F 0.6179(2) -0.5375(2) 0.22411(10) 0.0337(6) Uani 1 1 d . . .
B2 B 1.0866(5) -0.3500(5) 0.22308(17) 0.0255(11) Uani 1 1 d . . .
F5 F 0.9986(3) -0.3221(3) 0.21970(10) 0.0482(8) Uani 1 1 d . . .
F6 F 1.1933(3) -0.2502(2) 0.22951(8) 0.0363(7) Uani 1 1 d . . .
F7 F 1.0602(3) -0.4278(2) 0.25599(8) 0.0313(6) Uani 1 1 d . . .
F8 F 1.0912(3) -0.4053(2) 0.18707(8) 0.0323(6) Uani 1 1 d . . .
C2S C 0.6287(6) 0.3472(5) -0.0318(2) 0.0498(15) Uiso 1 1 d . . .
C1S C 0.5069(5) 0.3185(6) -0.0273(2) 0.0558(16) Uiso 1 1 d . . .
H1S1 H 0.5020 0.3900 -0.0300 0.084 Uiso 1 1 calc R . .
H1S2 H 0.4779 0.2839 -0.0001 0.084 Uiso 1 1 calc R . .
H1S3 H 0.4590 0.2624 -0.0486 0.084 Uiso 1 1 calc R . .
N1S N 0.7277(6) 0.3729(6) -0.03647(19) 0.0752(18) Uiso 1 1 d . . .

loop_
_atom_site_aniso_label
_atom_site_aniso_U_11
_atom_site_aniso_U_22
_atom_site_aniso_U_33
_atom_site_aniso_U_23
_atom_site_aniso_U_13
_atom_site_aniso_U_12
Au1 0.01433(7) 0.01096(7) 0.01007(5) 0.00022(6) -0.00024(6) 0.00514(6)
Ag1 0.01846(16) 0.02340(16) 0.01063(12) 0.00021(12) 0.00019(12) 0.00928(14)
N1 0.0183(18) 0.0134(17) 0.0165(17) 0.0008(14) 0.0025(14) 0.0024(15)
N2 0.0226(18) 0.0124(16) 0.0159(17) 0.0002(14) 0.0021(15) 0.0020(14)
C5 0.015(2) 0.021(2) 0.025(2) -0.0018(17) -0.0019(17) 0.0047(18)
N4 0.0246(19) 0.0155(19) 0.0142(18) -0.0010(14) 0.0000(16) 0.0091(16)
N5 0.0142(17) 0.0143(17) 0.0141(16) 0.0029(13) 0.0003(13) 0.0062(14)
N6 0.0163(16) 0.0122(16) 0.0162(17) 0.0011(14) 0.0006(14) 0.0081(14)
N7 0.0173(18) 0.0181(18) 0.0178(17) 0.0021(14) -0.0015(14) 0.0085(15)
N8 0.0166(18) 0.0181(18) 0.0117(17) -0.0018(14) -0.0005(14) 0.0084(15)
N9 0.023(2) 0.025(2) 0.0226(19) -0.0027(16) -0.0032(16) 0.0095(18)
C1 0.023(2) 0.018(2) 0.010(2) 0.0006(15) -0.0026(16) 0.0093(17)
C2 0.027(3) 0.019(2) 0.028(2) 0.0011(19) 0.005(2) 0.002(2)
C3 0.035(3) 0.013(2) 0.022(2) 0.0019(17) 0.0074(19) 0.006(2)
N3 0.026(2) 0.023(2) 0.023(2) 0.0070(16) 0.0037(16) 0.0105(17)
C4 0.017(2) 0.019(2) 0.016(2) -0.0038(16) -0.0013(16) 0.0040(17)
C8 0.024(2) 0.037(3) 0.025(2) 0.003(2) 0.0052(19) 0.015(2)
C7 0.025(2) 0.035(3) 0.024(2) -0.005(2) -0.0033(19) 0.018(2)
C6 0.022(2) 0.023(2) 0.025(2) -0.0004(19) -0.0045(19) 0.0095(19)
C9 0.025(2) 0.014(2) 0.013(2) -0.0054(16) -0.0015(16) 0.0070(18)
C10 0.044(3) 0.016(2) 0.018(2) 0.0027(17) 0.000(2) 0.018(2)
C11 0.049(3) 0.026(3) 0.027(2) 0.002(2) 0.000(2) 0.027(2)
C12 0.029(3) 0.031(3) 0.028(2) -0.002(2) 0.002(2) 0.020(2)
C13 0.029(2) 0.021(2) 0.016(2) -0.0007(17) -0.0021(18) 0.013(2)
C14 0.0139(18) 0.0130(18) 0.0103(19) 0.0002(14) 0.0004(14) 0.0075(16)
C15 0.024(2) 0.019(2) 0.018(2) 0.0022(16) 0.0002(17) 0.0149(19)
C16 0.021(2) 0.018(2) 0.018(2) 0.0011(16) -0.0004(17) 0.0129(18)
C17 0.016(2) 0.017(2) 0.0133(18) 0.0060(15) 0.0028(15) 0.0088(17)
C18 0.024(2) 0.015(2) 0.031(2) 0.0009(18) -0.0047(19) 0.0080(19)
C19 0.027(3) 0.024(2) 0.038(3) 0.004(2) -0.001(2) 0.017(2)
C20 0.021(2) 0.023(2) 0.027(2) 0.0050(18) 0.0005(18) 0.0124(19)
C21 0.017(2) 0.024(2) 0.022(2) 0.0033(17) 0.0004(17) 0.0075(19)
C22 0.021(2) 0.014(2) 0.0125(19) -0.0039(15) -0.0007(16) 0.0091(17)
C23 0.020(2) 0.0156(19) 0.017(2) -0.0019(17) -0.0032(18) 0.0073(17)
C24 0.019(2) 0.023(2) 0.024(2) -0.0020(18) 0.0020(18) 0.0039(19)
C25 0.016(2) 0.026(2) 0.025(2) -0.0044(18) -0.0039(17) 0.0098(19)
C26 0.020(2) 0.020(2) 0.019(2) -0.0054(16) -0.0071(16) 0.0110(18)
C27 0.024(3) 0.031(3) 0.095(5) 0.000(3) -0.015(3) 0.008(2)
C28 0.030(3) 0.020(2) 0.036(3) 0.000(2) -0.006(2) 0.010(2)
F1 0.0267(15) 0.0336(16) 0.0420(17) -0.0004(13) -0.0049(13) 0.0181(13)
B1 0.016(2) 0.016(2) 0.030(3) 0.000(2) 0.001(2) 0.008(2)
F2 0.0325(16) 0.0180(14) 0.0431(17) 0.0000(12) 0.0002(13) 0.0096(12)
F3 0.0382(17) 0.0387(17) 0.0368(16) 0.0154(13) 0.0168(13) 0.0253(15)
F4 0.0349(16) 0.0314(15) 0.0364(15) -0.0096(13) -0.0074(13) 0.0178(14)
B2 0.035(3) 0.027(3) 0.019(2) 0.004(2) 0.003(2) 0.019(2)
F5 0.057(2) 0.074(2) 0.0395(17) 0.0093(17) 0.0022(16) 0.052(2)
F6 0.0418(18) 0.0258(15) 0.0322(16) -0.0026(12) 0.0014(14) 0.0100(14)
F7 0.0402(17) 0.0341(16) 0.0229(14) 0.0089(12) 0.0051(12) 0.0210(14)
F8 0.0420(18) 0.0340(16) 0.0187(13) -0.0042(11) -0.0022(12) 0.0174(14)

loop_
_atom_type_symbol
_atom_type_description
_atom_type_scat_dispersion_real
_atom_type_scat_dispersion_imag
_atom_type_scat_source
C C 0.0033 0.0016 'International Tables Vol C Tables 4.2.6.8 and 6.1.1.4'
H H 0.0000 0.0000 'International Tables Vol C Tables 4.2.6.8 and 6.1.1.4'
B B 0.0013 0.0007 'International Tables Vol C Tables 4.2.6.8 and 6.1.1.4'
N N 0.0061 0.0033 'International Tables Vol C Tables 4.2.6.8 and 6.1.1.4'
F F 0.0171 0.0103 'International Tables Vol C Tables 4.2.6.8 and 6.1.1.4'
Ag Ag -0.8971 1.1015 'International Tables Vol C Tables 4.2.6.8 and 6.1.1.4'
Au Au -2.0133 8.8022 'International Tables Vol C Tables 4.2.6.8 and 6.1.1.4'

loop_
_geom_angle_atom_site_label_1
_geom_angle_atom_site_label_2
_geom_angle_atom_site_label_3
_geom_angle
_geom_angle_site_symmetry_1
_geom_angle_site_symmetry_3
_geom_angle_publ_flag
C1 Au1 C14 176.26(16) . . ?
C1 Au1 Ag1 79.49(12) . . ?
C14 Au1 Ag1 99.87(11) . . ?
C1 Au1 Ag1 105.60(11) . 5_665 ?
C14 Au1 Ag1 74.63(11) . 5_665 ?
Ag1 Au1 Ag1 171.805(12) . 5_665 ?
N9 Ag1 N8 138.85(13) . . ?
N9 Ag1 N4 117.68(14) . . ?
N8 Ag1 N4 102.02(11) . . ?
N9 Ag1 Au1 100.87(10) . . ?
N8 Ag1 Au1 99.24(9) . . ?
N4 Ag1 Au1 75.17(9) . . ?
N9 Ag1 Au1 90.79(10) . 6_544 ?
N8 Ag1 Au1 76.10(9) . 6_544 ?
N4 Ag1 Au1 92.90(9) . 6_544 ?
Au1 Ag1 Au1 166.176(13) . 6_544 ?
C1 N1 C2 111.2(4) . . ?
C1 N1 C4 124.4(3) . . ?
C2 N1 C4 124.4(4) . . ?
C1 N2 C3 111.7(4) . . ?
C1 N2 C9 124.2(3) . . ?
C3 N2 C9 123.7(4) . . ?
C4 C5 C6 116.3(4) . . ?
C9 N4 C13 116.0(4) . . ?
C9 N4 Ag1 126.2(3) . . ?
C13 N4 Ag1 117.7(3) . . ?
C14 N5 C15 111.2(3) . 5_665 ?
C14 N5 C17 123.8(3) . . ?
C15 N5 C17 124.9(3) 5_665 . ?
C14 N6 C16 111.1(3) 6_544 . ?
C14 N6 C22 123.6(3) 6_544 . ?
C16 N6 C22 125.1(3) . . ?
C17 N7 C21 116.5(4) . . ?
C22 N8 C26 117.7(4) . . ?
C22 N8 Ag1 120.7(3) . . ?
C26 N8 Ag1 121.6(3) . . ?
C28 N9 Ag1 170.2(4) . . ?
N1 C1 N2 103.3(3) . . ?
N1 C1 Au1 131.0(3) . . ?
N2 C1 Au1 125.0(3) . . ?
C3 C2 N1 107.4(4) . . ?
C2 C3 N2 106.4(4) . . ?
C8 N3 C4 118.4(4) . . ?
N3 C4 C5 124.5(4) . . ?
N3 C4 N1 115.5(4) . . ?
C5 C4 N1 119.9(4) . . ?
N3 C8 C7 122.3(4) . . ?
C6 C7 C8 118.4(4) . . ?
C7 C6 C5 120.0(4) . . ?
N4 C9 C10 125.0(4) . . ?
N4 C9 N2 115.8(4) . . ?
C10 C9 N2 119.1(4) . . ?
C11 C10 C9 117.4(4) . . ?
C10 C11 C12 119.7(5) . . ?
C13 C12 C11 118.1(5) . . ?
N4 C13 C12 123.7(4) . . ?
N5 C14 N6 104.3(3) . 5_665 ?
N5 C14 Au1 128.4(3) . . ?
N6 C14 Au1 127.3(3) 5_665 . ?
C16 C15 N5 107.5(4) . 6_544 ?
C15 C16 N6 105.9(4) . . ?
N7 C17 C18 124.5(4) . . ?
N7 C17 N5 115.9(4) . . ?
C18 C17 N5 119.6(4) . . ?
C17 C18 C19 117.6(4) . . ?
C20 C19 C18 119.4(4) . . ?
C21 C20 C19 118.4(4) . . ?
N7 C21 C20 123.6(4) . . ?
N8 C22 C23 123.3(4) . . ?
N8 C22 N6 116.5(4) . . ?
C23 C22 N6 120.2(4) . . ?
C22 C23 C24 118.9(4) . . ?
C25 C24 C23 118.4(4) . . ?
C24 C25 C26 119.6(4) . . ?
N8 C26 C25 122.1(4) . . ?
N9 C28 C27 177.9(6) . . ?
F4 B1 F3 109.6(4) . . ?
F4 B1 F1 109.9(4) . . ?
F3 B1 F1 109.1(4) . . ?
F4 B1 F2 108.6(4) . . ?
F3 B1 F2 109.2(4) . . ?
F1 B1 F2 110.5(4) . . ?
F6 B2 F5 110.4(4) . . ?
F6 B2 F8 109.6(4) . . ?
F5 B2 F8 109.4(4) . . ?
F6 B2 F7 110.1(4) . . ?
F5 B2 F7 108.7(4) . . ?
F8 B2 F7 108.6(4) . . ?
N1S C2S C1S 177.9(7) . . ?

loop_
_geom_bond_atom_site_label_1
_geom_bond_atom_site_label_2
_geom_bond_distance
_geom_bond_site_symmetry_2
_geom_bond_publ_flag
Au1 C1 2.001(4) . ?
Au1 C14 2.014(4) . ?
Au1 Ag1 2.8359(4) . ?
Au1 Ag1 2.9042(4) 5_665 ?
Ag1 N9 2.225(4) . ?
Ag1 N8 2.323(4) . ?
Ag1 N4 2.389(4) . ?
Ag1 Au1 2.9039(4) 6_544 ?
N1 C1 1.359(5) . ?
N1 C2 1.387(6) . ?
N1 C4 1.429(6) . ?
N2 C1 1.365(5) . ?
N2 C3 1.386(5) . ?
N2 C9 1.443(6) . ?
C5 C4 1.390(6) . ?
C5 C6 1.397(6) . ?
N4 C9 1.330(5) . ?
N4 C13 1.339(6) . ?
N5 C14 1.354(5) . ?
N5 C15 1.379(5) 5_665 ?
N5 C17 1.434(5) . ?
N6 C14 1.361(5) 6_544 ?
N6 C16 1.396(5) . ?
N6 C22 1.430(5) . ?
N7 C17 1.337(5) . ?
N7 C21 1.346(5) . ?
N8 C22 1.340(5) . ?
N8 C26 1.340(5) . ?
N9 C28 1.120(6) . ?
C2 C3 1.329(7) . ?
N3 C8 1.321(6) . ?
N3 C4 1.330(5) . ?
C8 C7 1.401(7) . ?
C7 C6 1.380(6) . ?
C9 C10 1.390(6) . ?
C10 C11 1.357(7) . ?
C11 C12 1.391(7) . ?
C12 C13 1.380(6) . ?
C14 N6 1.361(5) 5_665 ?
C15 C16 1.346(6) . ?
C15 N5 1.379(5) 6_544 ?
C17 C18 1.371(6) . ?
C18 C19 1.392(6) . ?
C19 C20 1.379(6) . ?
C20 C21 1.373(6) . ?
C22 C23 1.374(6) . ?
C23 C24 1.379(6) . ?
C24 C25 1.379(6) . ?
C25 C26 1.384(6) . ?
C27 C28 1.464(7) . ?
F1 B1 1.393(6) . ?
B1 F4 1.391(6) . ?
B1 F3 1.393(6) . ?
B1 F2 1.393(5) . ?
B2 F6 1.380(6) . ?
B2 F5 1.385(6) . ?
B2 F8 1.398(6) . ?
B2 F7 1.402(6) . ?
C2S N1S 1.183(7) . ?
C2S C1S 1.462(8) . ?

loop_
_geom_torsion_atom_site_label_1
_geom_torsion_atom_site_label_2
_geom_torsion_atom_site_label_3
_geom_torsion_atom_site_label_4
_geom_torsion
_geom_torsion_site_symmetry_1
_geom_torsion_site_symmetry_2
_geom_torsion_site_symmetry_3
_geom_torsion_site_symmetry_4
_geom_torsion_publ_flag
C1 Au1 Ag1 N9 51.66(16) . . . . ?
C14 Au1 Ag1 N9 -132.09(15) . . . . ?
Ag1 Au1 Ag1 N9 -179.28(13) 5_665 . . . ?
C1 Au1 Ag1 N8 -164.44(15) . . . . ?
C14 Au1 Ag1 N8 11.82(14) . . . . ?
Ag1 Au1 Ag1 N8 -35.38(13) 5_665 . . . ?
C1 Au1 Ag1 N4 -64.35(15) . . . . ?
C14 Au1 Ag1 N4 111.91(14) . . . . ?
Ag1 Au1 Ag1 N4 64.71(13) 5_665 . . . ?
C1 Au1 Ag1 Au1 -95.36(14) . . . 6_544 ?
C14 Au1 Ag1 Au1 80.89(12) . . . 6_544 ?
Ag1 Au1 Ag1 Au1 33.70(13) 5_665 . . 6_544 ?
N9 Ag1 N4 C9 -39.9(4) . . . . ?
N8 Ag1 N4 C9 151.3(3) . . . . ?
Au1 Ag1 N4 C9 54.7(3) . . . . ?
Au1 Ag1 N4 C9 -132.3(3) 6_544 . . . ?
N9 Ag1 N4 C13 144.7(3) . . . . ?
N8 Ag1 N4 C13 -24.1(3) . . . . ?
Au1 Ag1 N4 C13 -120.6(3) . . . . ?
Au1 Ag1 N4 C13 52.3(3) 6_544 . . . ?
N9 Ag1 N8 C22 -13.0(4) . . . . ?
N4 Ag1 N8 C22 151.9(3) . . . . ?
Au1 Ag1 N8 C22 -131.4(3) . . . . ?
Au1 Ag1 N8 C22 61.9(3) 6_544 . . . ?
N9 Ag1 N8 C26 167.7(3) . . . . ?
N4 Ag1 N8 C26 -27.4(4) . . . . ?
Au1 Ag1 N8 C26 49.3(3) . . . . ?
Au1 Ag1 N8 C26 -117.4(3) 6_544 . . . ?
N8 Ag1 N9 C28 102(2) . . . . ?
N4 Ag1 N9 C28 -61(2) . . . . ?
Au1 Ag1 N9 C28 -140(2) . . . . ?
Au1 Ag1 N9 C28 32(2) 6_544 . . . ?
C2 N1 C1 N2 2.0(5) . . . . ?
C4 N1 C1 N2 179.5(4) . . . . ?
C2 N1 C1 Au1 -168.7(3) . . . . ?
C4 N1 C1 Au1 8.8(6) . . . . ?
C3 N2 C1 N1 -1.9(5) . . . . ?
C9 N2 C1 N1 -175.2(4) . . . . ?
C3 N2 C1 Au1 169.5(3) . . . . ?
C9 N2 C1 Au1 -3.8(6) . . . . ?
C14 Au1 C1 N1 156(3) . . . . ?
Ag1 Au1 C1 N1 -123.8(4) . . . . ?
Ag1 Au1 C1 N1 62.8(4) 5_665 . . . ?
C14 Au1 C1 N2 -13(3) . . . . ?
Ag1 Au1 C1 N2 67.2(3) . . . . ?
Ag1 Au1 C1 N2 -106.2(3) 5_665 . . . ?
C1 N1 C2 C3 -1.4(5) . . . . ?
C4 N1 C2 C3 -178.9(4) . . . . ?
N1 C2 C3 N2 0.2(5) . . . . ?
C1 N2 C3 C2 1.1(5) . . . . ?
C9 N2 C3 C2 174.5(4) . . . . ?
C8 N3 C4 C5 -2.5(6) . . . . ?
C8 N3 C4 N1 -179.6(4) . . . . ?
C6 C5 C4 N3 3.7(6) . . . . ?
C6 C5 C4 N1 -179.3(4) . . . . ?
C1 N1 C4 N3 -145.5(4) . . . . ?
C2 N1 C4 N3 31.6(6) . . . . ?
C1 N1 C4 C5 37.2(6) . . . . ?
C2 N1 C4 C5 -145.7(4) . . . . ?
C4 N3 C8 C7 -1.5(7) . . . . ?
N3 C8 C7 C6 3.9(7) . . . . ?
C8 C7 C6 C5 -2.4(7) . . . . ?
C4 C5 C6 C7 -1.1(6) . . . . ?
C13 N4 C9 C10 -2.2(6) . . . . ?
Ag1 N4 C9 C10 -177.7(3) . . . . ?
C13 N4 C9 N2 178.0(4) . . . . ?
Ag1 N4 C9 N2 2.6(5) . . . . ?
C1 N2 C9 N4 -49.1(6) . . . . ?
C3 N2 C9 N4 138.3(4) . . . . ?
C1 N2 C9 C10 131.1(4) . . . . ?
C3 N2 C9 C10 -41.4(6) . . . . ?
N4 C9 C10 C11 1.3(7) . . . . ?
N2 C9 C10 C11 -179.0(4) . . . . ?
C9 C10 C11 C12 0.0(7) . . . . ?
C10 C11 C12 C13 -0.2(7) . . . . ?
C9 N4 C13 C12 2.0(6) . . . . ?
Ag1 N4 C13 C12 177.9(3) . . . . ?
C11 C12 C13 N4 -0.9(7) . . . . ?
C15 N5 C14 N6 0.2(4) 5_665 . . 5_665 ?
C17 N5 C14 N6 -178.3(3) . . . 5_665 ?
C15 N5 C14 Au1 -178.0(3) 5_665 . . . ?
C17 N5 C14 Au1 3.5(6) . . . . ?
C1 Au1 C14 N5 147(3) . . . . ?
Ag1 Au1 C14 N5 66.9(4) . . . . ?
Ag1 Au1 C14 N5 -119.3(4) 5_665 . . . ?
C1 Au1 C14 N6 -31(3) . . . 5_665 ?
Ag1 Au1 C14 N6 -110.9(3) . . . 5_665 ?
Ag1 Au1 C14 N6 62.9(3) 5_665 . . 5_665 ?
N5 C15 C16 N6 -0.4(4) 6_544 . . . ?
C14 N6 C16 C15 0.6(5) 6_544 . . . ?
C22 N6 C16 C15 175.8(4) . . . . ?
C21 N7 C17 C18 -1.4(6) . . . . ?
C21 N7 C17 N5 178.4(3) . . . . ?
C14 N5 C17 N7 -38.4(5) . . . . ?
C15 N5 C17 N7 143.3(4) 5_665 . . . ?
C14 N5 C17 C18 141.5(4) . . . . ?
C15 N5 C17 C18 -36.8(6) 5_665 . . . ?
N7 C17 C18 C19 0.5(7) . . . . ?
N5 C17 C18 C19 -179.3(4) . . . . ?
C17 C18 C19 C20 0.4(7) . . . . ?
C18 C19 C20 C21 -0.4(7) . . . . ?
C17 N7 C21 C20 1.4(6) . . . . ?
C19 C20 C21 N7 -0.5(7) . . . . ?
C26 N8 C22 C23 -2.1(6) . . . . ?
Ag1 N8 C22 C23 178.6(3) . . . . ?
C26 N8 C22 N6 176.0(3) . . . . ?
Ag1 N8 C22 N6 -3.3(5) . . . . ?
C14 N6 C22 N8 -52.4(5) 6_544 . . . ?
C16 N6 C22 N8 133.0(4) . . . . ?
C14 N6 C22 C23 125.8(4) 6_544 . . . ?
C16 N6 C22 C23 -48.9(6) . . . . ?
N8 C22 C23 C24 1.7(6) . . . . ?
N6 C22 C23 C24 -176.4(4) . . . . ?
C22 C23 C24 C25 0.2(7) . . . . ?
C23 C24 C25 C26 -1.6(7) . . . . ?
C22 N8 C26 C25 0.6(6) . . . . ?
Ag1 N8 C26 C25 180.0(3) . . . . ?
C24 C25 C26 N8 1.2(7) . . . . ?
Ag1 N9 C28 C27 -40(17) . . . . ?
